data_7063359
loop_
_publ_author_name
'Zeng, Fei'
'Tang, Lin-Li'
'Bao, Wen-Hu'

_publ_section_title
;
 Macrocycle-based charge transfer co-crystals with specific selective
 vapochromism to benzene
;
_journal_issue 32
_journal_name_full 'New Journal of Chemistry'
_journal_page_first 14480
_journal_page_last 14485
_journal_paper_doi 10.1039/D4NJ02859G
_journal_volume 48
_journal_year 2024
_chemical_formula_moiety 'C66 H60 O12, 3(C5 H N2), 2(C H2 Cl2)'
_chemical_formula_sum 'C83 H67 Cl4 N6 O12'
_chemical_formula_weight 1482.22
_space_group_crystal_system triclinic
_space_group_IT_number 2
_space_group_name_Hall '-P 1'
_space_group_name_H-M_alt 'P -1'
_atom_sites_solution_hydrogens geom
_atom_sites_solution_primary dual
_audit_creation_date 2024-06-05
_audit_creation_method
;
Olex2 1.5
(compiled 2022.04.07 svn.rca3783a0 for OlexSys, GUI svn.r6498)
;
_audit_update_record
;
2024-06-19 deposited with the CCDC.	2024-07-22 downloaded from the CCDC.
;
_cell_angle_alpha 95.070(2)
_cell_angle_beta 92.406(2)
_cell_angle_gamma 113.497(2)
_cell_formula_units_Z 2
_cell_length_a 12.939(2)
_cell_length_b 13.108(2)
_cell_length_c 23.799(4)
_cell_measurement_reflns_used 4275
_cell_measurement_temperature 296.15(10)
_cell_measurement_theta_max 21.388
_cell_measurement_theta_min 2.510
_cell_volume 3674.0(10)
_computing_cell_refinement 'SAINT v8.34A (Bruker, 2013)'
_computing_data_collection 'Bruker D8 Venture diffractometer'
_computing_data_reduction 'SAINT v8.34A (Bruker, 2013)'
_computing_molecular_graphics 'Olex2 1.5 (Dolomanov et al., 2009)'
_computing_publication_material 'Olex2 1.5 (Dolomanov et al., 2009)'
_computing_structure_refinement 'SHELXL 2019/3 (Sheldrick, 2015)'
_computing_structure_solution 'SHELXT 2018/2 (Sheldrick, 2018)'
_diffrn_ambient_temperature 296.15(10)
_diffrn_detector 'CCD area detector'
_diffrn_detector_area_resol_mean 7.9
_diffrn_detector_type 'CCD area detector'
_diffrn_measured_fraction_theta_full 0.997
_diffrn_measured_fraction_theta_max 0.997
_diffrn_measurement_device 'three-circle diffractometer'
_diffrn_measurement_device_type 'Bruker APEX-II CCD'
_diffrn_measurement_method 'phi and omega scans'
_diffrn_radiation_monochromator graphite
_diffrn_radiation_probe x-ray
_diffrn_radiation_type MoK\a
_diffrn_radiation_wavelength 0.71073
_diffrn_reflns_av_R_equivalents 0.0436
_diffrn_reflns_av_unetI/netI 0.0642
_diffrn_reflns_Laue_measured_fraction_full 0.997
_diffrn_reflns_Laue_measured_fraction_max 0.997
_diffrn_reflns_limit_h_max 15
_diffrn_reflns_limit_h_min -15
_diffrn_reflns_limit_k_max 15
_diffrn_reflns_limit_k_min -15
_diffrn_reflns_limit_l_max 28
_diffrn_reflns_limit_l_min -28
_diffrn_reflns_number 35507
_diffrn_reflns_point_group_measured_fraction_full 0.997
_diffrn_reflns_point_group_measured_fraction_max 0.997
_diffrn_reflns_theta_full 25.027
_diffrn_reflns_theta_max 25.027
_diffrn_reflns_theta_min 1.705
_diffrn_source 'sealed X-ray tube'
_diffrn_source_current 30.0
_diffrn_source_power 1.5
_diffrn_source_target Mo
_diffrn_source_voltage 50.0
_diffrn_standards_number 0
_exptl_absorpt_coefficient_mu 0.230
_exptl_absorpt_correction_T_max 0.7455
_exptl_absorpt_correction_T_min 0.7043
_exptl_absorpt_correction_type multi-scan
_exptl_absorpt_process_details
;
SADABS-2014/5 (Bruker,2014/5) was used for absorption correction.
wR2(int) was 0.0545 before and 0.0437 after correction.
The Ratio of minimum to maximum transmission is 0.9447.
The \l/2 correction factor is 0.00150.
;
_exptl_crystal_colour 'clear reddish red'
_exptl_crystal_colour_lustre clear
_exptl_crystal_colour_modifier reddish
_exptl_crystal_colour_primary red
_exptl_crystal_density_diffrn 1.340
_exptl_crystal_description block
_exptl_crystal_F_000 1542
_exptl_crystal_recrystallization_method
'The crystals were growth by means of evaporation of a mixture of n-hexane and toluene at RT.'
_exptl_crystal_size_max 0.15
_exptl_crystal_size_mid 0.13
_exptl_crystal_size_min 0.11
_refine_diff_density_max 0.301
_refine_diff_density_min -0.379
_refine_diff_density_rms 0.048
_refine_ls_extinction_method none
_refine_ls_goodness_of_fit_ref 0.994
_refine_ls_hydrogen_treatment constr
_refine_ls_matrix_type full
_refine_ls_number_parameters 1073
_refine_ls_number_reflns 12938
_refine_ls_number_restraints 302
_refine_ls_restrained_S_all 1.015
_refine_ls_R_factor_all 0.1455
_refine_ls_R_factor_gt 0.0657
_refine_ls_shift/su_max 0.001
_refine_ls_shift/su_mean 0.000
_refine_ls_structure_factor_coef Fsqd
_refine_ls_weighting_details 'w=1/[\s^2^(Fo^2^)+(0.1205P)^2^] where P=(Fo^2^+2Fc^2^)/3'
_refine_ls_weighting_scheme calc
_refine_ls_wR_factor_gt 0.1759
_refine_ls_wR_factor_ref 0.2247
_reflns_Friedel_coverage 0.000
_reflns_number_gt 5980
_reflns_number_total 12938
_reflns_threshold_expression 'I > 2\s(I)'
_cod_data_source_file d4nj02859g2.cif
_cod_data_source_block 1a
_cod_depositor_comments 'Adding full bibliography for 7063359--7063362.cif.'
_cod_original_cell_volume 3673.8(11)
_cod_database_code 7063359
_shelx_shelxl_version_number 2019/3
_shelx_space_group_comment
;
The symmetry employed for this shelxl refinement is uniquely defined
by the following loop, which should always be used as a source of
symmetry information in preference to the above space-group names.
They are only intended as comments.
;
_shelx_estimated_absorpt_t_max 0.975
_shelx_estimated_absorpt_t_min 0.966
_exptl_crystal_mounting_method
'Crystals were removed from the crystallisation vial and immediately coated with polybutenes oil (CAS: 9003-29-6) on a glass slide. A suitable single crystal coated with polybutenes oil as less as possible was sealed in capillary tube filled with argon. The capillary tube with single crystal was mounted on copper pin with solid paraffin.'
_olex2_refinement_description
;
1. Fixed Uiso
 At 1.2 times of:
  All C(H) groups, All C(H,H) groups
 At 1.5 times of:
  All C(H,H,H) groups
2. Restrained distances
 Cl1-C82 = Cl1A-C82A = Cl2-C82 = Cl2A-C82A = Cl4-C83 = Cl4A-C83A = Cl3-C83 =
 Cl3A-C83A = Cl1B-C82B = Cl2B-C82B
 1.79 with sigma of 0.01
 Cl1-Cl2 = Cl1A-Cl2A = Cl3A-Cl4A = Cl4-Cl3 = Cl1B-Cl2B
 2.924 with sigma of 0.02
 O10-C57 \\sim O10-C57A
 with sigma of 0.02
3. Uiso/Uaniso restraints and constraints
C83 \\sim Cl3 \\sim Cl4 \\sim C83A \\sim Cl3A \\sim Cl4A: within 2A with sigma
of 0.01 and sigma for terminal atoms of 0.02 within 2A
C82 \\sim Cl1 \\sim Cl2 \\sim C82A \\sim Cl1A \\sim Cl2A \\sim C82B \\sim Cl1B
\\sim Cl2B: within 2A with sigma of 0.01 and sigma for terminal atoms of 0.02
within 2A
C60 \\sim C65 \\sim O11 \\sim C65A \\sim O11A: within 2A with sigma of 0.01 and
sigma for terminal atoms of 0.02 within 2A
O10 \\sim C57 \\sim C57A: within 2A with sigma of 0.01 and sigma for terminal
atoms of 0.02 within 2A
4. Same fragment restrains
{C60, C65A, O11A} sigma for 1-2: 0.01, 1-3: 0.02
as in
{C60, C65, O11}
5. Others
 1*[Sof(C82)+Sof(H82A)+Sof(H82B)+Sof(Cl1)+Sof(Cl2)]+1*[Sof(C82A)+Sof(H82C)+
 Sof(H82D)+Sof(Cl1A)+Sof(Cl2A)]+1*[Sof(C82B)+Sof(H82E)+Sof(H82F)+Sof(Cl1B)+
 Sof(Cl2B)]=1 with esd of 0.0001
 Sof(C82)=Sof(H82A)=Sof(H82B)=Sof(Cl1)=Sof(Cl2)=FVAR(1)
 Sof(C83A)=Sof(H83C)=Sof(H83D)=Sof(Cl3A)=Sof(Cl4A)=1-FVAR(2)
 Sof(C83)=Sof(H83A)=Sof(H83B)=Sof(Cl3)=Sof(Cl4)=FVAR(2)
 Sof(C82A)=Sof(H82C)=Sof(H82D)=Sof(Cl1A)=Sof(Cl2A)=FVAR(3)
 Sof(C82B)=Sof(H82E)=Sof(H82F)=Sof(Cl1B)=Sof(Cl2B)=FVAR(4)
 Sof(C65A)=Sof(H65D)=Sof(H65E)=Sof(H65F)=Sof(O11A)=1-FVAR(5)
 Sof(C65)=Sof(H65A)=Sof(H65B)=Sof(H65C)=Sof(O11)=FVAR(5)
 Sof(C57A)=Sof(H57D)=Sof(H57E)=Sof(H57F)=1-FVAR(6)
 Sof(C57)=Sof(H57A)=Sof(H57B)=Sof(H57C)=FVAR(6)
 Fixed X: Cl3A(0.46424)
6.a Secondary CH2 refined with riding coordinates:
 C25(H25A,H25B), C58(H58A,H58B), C82(H82A,H82B), C83(H83A,H83B), C82A(H82C,
 H82D), C83A(H83C,H83D), C82B(H82E,H82F)
6.b Aromatic/amide H refined with riding coordinates:
 C4(H4), C5(H5), C7(H7), C10(H10), C12(H12), C13(H13), C19(H19), C22(H22),
 C28(H28), C31(H31), C35(H35), C36(H36), C41(H41), C42(H42), C44(H44), C47(H47),
  C52(H52), C55(H55), C61(H61), C64(H64), C69(H69), C74(H74), C79(H79)
6.c Idealised Me refined as rotating group:
 C15(H15A,H15B,H15C), C16(H16A,H16B,H16C), C23(H23A,H23B,H23C), C24(H24A,H24B,
 H24C), C32(H32A,H32B,H32C), C33(H33A,H33B,H33C), C48(H48A,H48B,H48C), C49(H49A,
 H49B,H49C), C56(H56A,H56B,H56C), C65(H65A,H65B,H65C), C66(H66A,H66B,H66C),
 C57(H57A,H57B,H57C), C57A(H57D,H57E,H57F), C65A(H65D,H65E,H65F)
;
_olex2_submission_special_instructions 'No special instructions were received'

loop_
_space_group_symop_operation_xyz
'x, y, z'
'-x, -y, -z'

loop_
_atom_site_label
_atom_site_type_symbol
_atom_site_fract_x
_atom_site_fract_y
_atom_site_fract_z
_atom_site_U_iso_or_equiv
_atom_site_adp_type
_atom_site_occupancy
_atom_site_site_symmetry_order
_atom_site_calc_flag
_atom_site_refinement_flags_posn
_atom_site_refinement_flags_adp
_atom_site_refinement_flags_occupancy
_atom_site_disorder_assembly
_atom_site_disorder_group
C1 C 0.7605(3) 0.2673(3) -0.09060(13) 0.0493(8) Uani 1 1 d . . . . .
C2 C 0.7934(3) 0.1816(3) -0.09250(13) 0.0490(8) Uani 1 1 d . . . . .
C3 C 0.8060(3) 0.1339(3) -0.04178(13) 0.0487(8) Uani 1 1 d . . . . .
C4 C 0.8365(3) 0.0423(3) -0.04356(15) 0.0597(9) Uani 1 1 d . . . . .
H4 H 0.848212 0.011256 -0.078120 0.072 Uiso 1 1 calc R U . . .
C5 C 0.8493(3) -0.0018(3) 0.00462(15) 0.0619(10) Uani 1 1 d . . . . .
H5 H 0.867257 -0.063953 0.002347 0.074 Uiso 1 1 calc R U . . .
C6 C 0.8358(3) 0.0449(3) 0.05751(14) 0.0522(8) Uani 1 1 d . . . . .
C7 C 0.8061(3) 0.1350(3) 0.05984(13) 0.0481(8) Uani 1 1 d . . . . .
H7 H 0.797932 0.166736 0.094989 0.058 Uiso 1 1 calc R U . . .
C8 C 0.7878(2) 0.1809(2) 0.01112(12) 0.0425(7) Uani 1 1 d . . . . .
C9 C 0.7483(2) 0.2698(2) 0.01226(12) 0.0402(7) Uani 1 1 d . . . . .
C10 C 0.7213(2) 0.3159(3) 0.06212(13) 0.0455(8) Uani 1 1 d . . . . .
H10 H 0.732604 0.290784 0.096237 0.055 Uiso 1 1 calc R U . . .
C11 C 0.6782(2) 0.3975(3) 0.06248(12) 0.0442(8) Uani 1 1 d . . . . .
C12 C 0.6639(3) 0.4354(3) 0.01079(13) 0.0516(8) Uani 1 1 d . . . . .
H12 H 0.634781 0.489765 0.010011 0.062 Uiso 1 1 calc R U . . .
C13 C 0.6915(3) 0.3950(3) -0.03845(13) 0.0504(8) Uani 1 1 d . . . . .
H13 H 0.682503 0.423118 -0.071998 0.061 Uiso 1 1 calc R U . . .
C14 C 0.7332(2) 0.3113(2) -0.03893(12) 0.0424(7) Uani 1 1 d . . . . .
C15 C 0.6544(4) 0.2679(4) -0.17442(18) 0.1031(16) Uani 1 1 d . . . . .
H15A H 0.655718 0.314405 -0.203597 0.155 Uiso 1 1 calc R U . . .
H15B H 0.591362 0.259081 -0.152496 0.155 Uiso 1 1 calc R U . . .
H15C H 0.647028 0.195814 -0.191337 0.155 Uiso 1 1 calc R U . . .
C16 C 0.9245(4) 0.1829(5) -0.1572(2) 0.1221(19) Uani 1 1 d . . . . .
H16A H 0.933508 0.139283 -0.189766 0.183 Uiso 1 1 calc R U . . .
H16B H 0.974481 0.184066 -0.125969 0.183 Uiso 1 1 calc R U . . .
H16C H 0.942372 0.258021 -0.165723 0.183 Uiso 1 1 calc R U . . .
C17 C 0.8538(3) 0.0005(3) 0.11066(14) 0.0531(9) Uani 1 1 d . . . . .
C18 C 0.7845(3) -0.1080(3) 0.12171(15) 0.0584(9) Uani 1 1 d . . . . .
C19 C 0.8009(3) -0.1451(3) 0.17270(15) 0.0623(10) Uani 1 1 d . . . . .
H19 H 0.753655 -0.216825 0.179767 0.075 Uiso 1 1 calc R U . . .
C20 C 0.8858(3) -0.0779(3) 0.21323(14) 0.0578(9) Uani 1 1 d . . . . .
C21 C 0.9566(3) 0.0278(3) 0.20123(15) 0.0616(10) Uani 1 1 d . . . . .
C22 C 0.9396(3) 0.0658(3) 0.15118(15) 0.0607(9) Uani 1 1 d . . . . .
H22 H 0.987268 0.137653 0.144418 0.073 Uiso 1 1 calc R U . . .
C23 C 0.6394(4) -0.2861(3) 0.0858(2) 0.1018(15) Uani 1 1 d . . . . .
H23A H 0.585533 -0.321199 0.053599 0.153 Uiso 1 1 calc R U . . .
H23B H 0.600345 -0.293075 0.119623 0.153 Uiso 1 1 calc R U . . .
H23C H 0.691102 -0.321786 0.088162 0.153 Uiso 1 1 calc R U . . .
C24 C 1.1115(4) 0.1990(4) 0.2348(2) 0.1150(18) Uani 1 1 d . . . . .
H24A H 1.157699 0.200977 0.204097 0.172 Uiso 1 1 calc R U . . .
H24B H 1.158992 0.235330 0.268998 0.172 Uiso 1 1 calc R U . . .
H24C H 1.063791 0.237134 0.226633 0.172 Uiso 1 1 calc R U . . .
C25 C 0.9011(4) -0.1207(3) 0.26853(14) 0.0694(11) Uani 1 1 d . . . . .
H25A H 0.975916 -0.121103 0.271866 0.083 Uiso 1 1 calc R U . . .
H25B H 0.846466 -0.197573 0.267398 0.083 Uiso 1 1 calc R U . . .
C26 C 0.8877(4) -0.0539(3) 0.32074(14) 0.0597(9) Uani 1 1 d . . . . .
C27 C 0.7826(3) -0.0608(3) 0.33395(15) 0.0594(9) Uani 1 1 d . . . . .
C28 C 0.7704(3) -0.0041(3) 0.38315(15) 0.0588(9) Uani 1 1 d . . . . .
H28 H 0.698593 -0.011411 0.391928 0.071 Uiso 1 1 calc R U . . .
C29 C 0.8640(3) 0.0637(3) 0.41980(14) 0.0582(9) Uani 1 1 d . . . . .
C30 C 0.9705(3) 0.0752(3) 0.40501(15) 0.0600(9) Uani 1 1 d . . . . .
C31 C 0.9801(3) 0.0146(3) 0.35630(15) 0.0636(10) Uani 1 1 d . . . . .
H31 H 1.051449 0.020696 0.347443 0.076 Uiso 1 1 calc R U . . .
C32 C 0.5813(4) -0.1352(4) 0.3079(2) 0.1176(18) Uani 1 1 d . . . . .
H32A H 0.527961 -0.180832 0.277107 0.176 Uiso 1 1 calc R U . . .
H32B H 0.583459 -0.060856 0.310720 0.176 Uiso 1 1 calc R U . . .
H32C H 0.558787 -0.166816 0.342553 0.176 Uiso 1 1 calc R U . . .
C33 C 1.1699(4) 0.1884(4) 0.4178(2) 0.1020(15) Uani 1 1 d . . . . .
H33A H 1.164323 0.217135 0.382630 0.153 Uiso 1 1 calc R U . . .
H33B H 1.194013 0.128231 0.411600 0.153 Uiso 1 1 calc R U . . .
H33C H 1.223861 0.247023 0.444208 0.153 Uiso 1 1 calc R U . . .
C34 C 0.8496(3) 0.1211(3) 0.47404(14) 0.0584(9) Uani 1 1 d . . . . .
C35 C 0.8906(3) 0.1031(3) 0.52627(15) 0.0724(11) Uani 1 1 d . . . . .
H35 H 0.931165 0.058380 0.526924 0.087 Uiso 1 1 calc R U . . .
C36 C 0.8716(3) 0.1505(3) 0.57604(15) 0.0733(11) Uani 1 1 d . . . . .
H36 H 0.897056 0.135357 0.610131 0.088 Uiso 1 1 calc R U . . .
C37 C 0.8142(3) 0.2216(3) 0.57668(14) 0.0586(9) Uani 1 1 d . . . . .
C38 C 0.7918(3) 0.2694(3) 0.62860(14) 0.0656(10) Uani 1 1 d . . . . .
C39 C 0.7440(3) 0.3432(3) 0.62940(13) 0.0603(9) Uani 1 1 d . . . . .
C40 C 0.7114(3) 0.3759(3) 0.57766(13) 0.0555(9) Uani 1 1 d . . . . .
C41 C 0.6662(3) 0.4571(3) 0.57735(14) 0.0636(10) Uani 1 1 d . . . . .
H41 H 0.656022 0.490447 0.611620 0.076 Uiso 1 1 calc R U . . .
C42 C 0.6369(3) 0.4883(3) 0.52818(14) 0.0620(10) Uani 1 1 d . . . . .
H42 H 0.608928 0.543644 0.529354 0.074 Uiso 1 1 calc R U . . .
C43 C 0.6485(3) 0.4375(3) 0.47544(13) 0.0529(9) Uani 1 1 d . . . . .
C44 C 0.6907(3) 0.3565(3) 0.47518(14) 0.0529(9) Uani 1 1 d . . . . .
H44 H 0.697103 0.321570 0.440558 0.063 Uiso 1 1 calc R U . . .
C45 C 0.7245(3) 0.3243(3) 0.52509(13) 0.0494(8) Uani 1 1 d . . . . .
C46 C 0.7759(3) 0.2447(3) 0.52464(13) 0.0526(8) Uani 1 1 d . . . . .
C47 C 0.7937(3) 0.1909(3) 0.47426(14) 0.0546(9) Uani 1 1 d . . . . .
H47 H 0.766503 0.203116 0.439842 0.066 Uiso 1 1 calc R U . . .
C48 C 0.7388(5) 0.1429(5) 0.6972(2) 0.131(2) Uani 1 1 d . . . . .
H48A H 0.717170 0.080945 0.668023 0.196 Uiso 1 1 calc R U . . .
H48B H 0.674090 0.158573 0.705050 0.196 Uiso 1 1 calc R U . . .
H48C H 0.767434 0.124305 0.730888 0.196 Uiso 1 1 calc R U . . .
C49 C 0.8120(4) 0.4619(4) 0.71716(18) 0.1075(16) Uani 1 1 d . . . . .
H49A H 0.852664 0.528648 0.700042 0.161 Uiso 1 1 calc R U . . .
H49B H 0.861470 0.425626 0.725282 0.161 Uiso 1 1 calc R U . . .
H49C H 0.784823 0.481244 0.751682 0.161 Uiso 1 1 calc R U . . .
C50 C 0.6140(3) 0.4680(3) 0.42109(14) 0.0565(9) Uani 1 1 d . . . . .
C51 C 0.6614(3) 0.5767(3) 0.40695(15) 0.0618(10) Uani 1 1 d . . . . .
C52 C 0.6289(3) 0.6029(4) 0.35585(15) 0.0663(10) Uani 1 1 d . . . . .
H52 H 0.661766 0.676334 0.347282 0.080 Uiso 1 1 calc R U . . .
C53 C 0.5491(3) 0.5227(4) 0.31756(15) 0.0663(10) Uani 1 1 d . . . . .
C54 C 0.5017(3) 0.4141(4) 0.33093(16) 0.0679(11) Uani 1 1 d . . . . .
C55 C 0.5350(3) 0.3875(3) 0.38209(15) 0.0658(10) Uani 1 1 d . . . . .
H55 H 0.503271 0.313647 0.390180 0.079 Uiso 1 1 calc R U . . .
C56 C 0.8062(4) 0.7607(4) 0.42816(19) 0.1074(17) Uani 1 1 d . . . . .
H56A H 0.839985 0.752287 0.393883 0.161 Uiso 1 1 calc R U . . .
H56B H 0.864366 0.805051 0.457305 0.161 Uiso 1 1 calc R U . . .
H56C H 0.756286 0.797278 0.421646 0.161 Uiso 1 1 calc R U . . .
C58 C 0.5134(4) 0.5524(4) 0.26180(14) 0.0790(12) Uani 1 1 d . . . . .
H58A H 0.431477 0.520592 0.256663 0.095 Uiso 1 1 calc R U . . .
H58B H 0.539442 0.633195 0.264039 0.095 Uiso 1 1 calc R U . . .
C59 C 0.5579(3) 0.5121(3) 0.21025(14) 0.0580(9) Uani 1 1 d . . . . .
C60 C 0.4915(3) 0.4690(3) 0.16009(15) 0.0662(10) Uani 1 1 d D U . . .
C65 C 0.2967(10) 0.3842(15) 0.1490(11) 0.110(5) Uani 0.44(2) 1 d D U P A 1
H65A H 0.283135 0.350224 0.110479 0.165 Uiso 0.44(2) 1 calc R U P A 1
H65B H 0.231424 0.396079 0.159965 0.165 Uiso 0.44(2) 1 calc R U P A 1
H65C H 0.311226 0.335795 0.173235 0.165 Uiso 0.44(2) 1 calc R U P A 1
O11 O 0.3922(7) 0.4890(10) 0.1539(6) 0.071(3) Uani 0.44(2) 1 d D U P A 1
C61 C 0.5321(3) 0.4332(3) 0.11345(14) 0.0601(9) Uani 1 1 d . . . . .
H61 H 0.484824 0.403825 0.080240 0.072 Uiso 1 1 calc R U . . .
C62 C 0.6412(3) 0.4395(3) 0.11451(13) 0.0472(8) Uani 1 1 d . . . . .
C63 C 0.7097(3) 0.4854(3) 0.16444(13) 0.0503(8) Uani 1 1 d . . . . .
C64 C 0.6669(3) 0.5200(3) 0.21146(14) 0.0593(9) Uani 1 1 d . . . . .
H64 H 0.713627 0.549470 0.244836 0.071 Uiso 1 1 calc R U . . .
C66 C 0.8918(3) 0.5414(4) 0.21456(16) 0.0835(13) Uani 1 1 d . . . . .
H66A H 0.965538 0.543457 0.208623 0.125 Uiso 1 1 calc R U . . .
H66B H 0.860559 0.495369 0.243986 0.125 Uiso 1 1 calc R U . . .
H66C H 0.897790 0.615930 0.225461 0.125 Uiso 1 1 calc R U . . .
O1 O 0.7567(2) 0.3188(2) -0.13860(9) 0.0654(7) Uani 1 1 d . . . . .
O2 O 0.8122(2) 0.1350(2) -0.14301(9) 0.0682(7) Uani 1 1 d . . . . .
O3 O 0.7002(2) -0.1709(2) 0.07990(11) 0.0755(7) Uani 1 1 d . . . . .
O4 O 1.0441(2) 0.0872(2) 0.24188(11) 0.0851(8) Uani 1 1 d . . . . .
O5 O 0.6911(3) -0.1309(2) 0.29787(12) 0.0884(8) Uani 1 1 d . . . . .
O6 O 1.0620(2) 0.1481(2) 0.44031(11) 0.0820(8) Uani 1 1 d . . . . .
O7 O 0.8248(3) 0.2396(3) 0.67864(10) 0.0888(9) Uani 1 1 d . . . . .
O8 O 0.7182(2) 0.3877(3) 0.67908(10) 0.0815(8) Uani 1 1 d . . . . .
O9 O 0.7434(2) 0.6528(2) 0.44552(10) 0.0771(8) Uani 1 1 d . . . . .
O10 O 0.4206(3) 0.3369(3) 0.29237(13) 0.1021(10) Uani 1 1 d D U . . .
O12 O 0.81992(19) 0.4959(2) 0.16348(9) 0.0663(7) Uani 1 1 d . . . . .
C57 C 0.431(3) 0.240(2) 0.2734(14) 0.114(6) Uani 0.44(5) 1 d D U P B 1
H57A H 0.499901 0.258335 0.254754 0.171 Uiso 0.44(5) 1 calc R U P B 1
H57B H 0.367888 0.194629 0.247145 0.171 Uiso 0.44(5) 1 calc R U P B 1
H57C H 0.434013 0.200109 0.304843 0.171 Uiso 0.44(5) 1 calc R U P B 1
C57A C 0.391(2) 0.2240(10) 0.2948(12) 0.125(6) Uani 0.56(5) 1 d D U P B 2
H57D H 0.457756 0.211235 0.303297 0.187 Uiso 0.56(5) 1 calc R U P B 2
H57E H 0.354423 0.183213 0.258954 0.187 Uiso 0.56(5) 1 calc R U P B 2
H57F H 0.340299 0.199168 0.323824 0.187 Uiso 0.56(5) 1 calc R U P B 2
C65A C 0.2986(7) 0.3642(11) 0.1198(6) 0.087(3) Uani 0.56(2) 1 d D U P A 2
H65D H 0.318041 0.387654 0.083134 0.130 Uiso 0.56(2) 1 calc R U P A 2
H65E H 0.222910 0.356820 0.125174 0.130 Uiso 0.56(2) 1 calc R U P A 2
H65F H 0.303126 0.293381 0.122222 0.130 Uiso 0.56(2) 1 calc R U P A 2
O11A O 0.3745(6) 0.4447(13) 0.1620(5) 0.081(2) Uani 0.56(2) 1 d D U P A 2
C67 C 0.9133(3) 0.6663(3) -0.00115(16) 0.0683(10) Uani 1 1 d . . . . .
C68 C 0.9581(3) 0.5818(3) -0.00029(16) 0.0540(9) Uani 1 1 d . . . . .
C69 C 0.9672(3) 0.5381(3) 0.04949(15) 0.0551(9) Uani 1 1 d . . . . .
H69 H 0.944781 0.563547 0.082579 0.066 Uiso 1 1 calc R U . . .
C70 C 1.0094(3) 0.4570(3) 0.05013(14) 0.0522(8) Uani 1 1 d . . . . .
C71 C 1.0198(3) 0.4124(3) 0.10208(18) 0.0642(10) Uani 1 1 d . . . . .
N1 N 0.8784(3) 0.7330(3) -0.00092(18) 0.1038(13) Uani 1 1 d . . . . .
N2 N 1.0282(3) 0.3775(3) 0.14268(17) 0.0920(11) Uani 1 1 d . . . . .
C72 C 0.5606(5) 0.8863(5) -0.0899(3) 0.1154(18) Uani 1 1 d . . . . .
C73 C 0.5292(4) 0.9428(4) -0.0438(3) 0.0938(14) Uani 1 1 d . . . . .
C74 C 0.5509(4) 0.9286(4) 0.0101(3) 0.0988(15) Uani 1 1 d . . . . .
H74 H 0.585314 0.880351 0.017207 0.119 Uiso 1 1 calc R U . . .
C75 C 0.5229(4) 0.9844(4) 0.0555(2) 0.0887(14) Uani 1 1 d . . . . .
C76 C 0.5487(5) 0.9744(5) 0.1120(3) 0.1178(18) Uani 1 1 d . . . . .
N3 N 0.5847(5) 0.8440(5) -0.1281(3) 0.158(2) Uani 1 1 d . . . . .
N4 N 0.5730(5) 0.9689(5) 0.1586(3) 0.160(2) Uani 1 1 d . . . . .
C77 C 0.9241(4) 0.5442(4) 0.39508(19) 0.0816(12) Uani 1 1 d . . . . .
C78 C 0.9628(3) 0.5211(3) 0.44889(15) 0.0666(10) Uani 1 1 d . . . . .
C79 C 0.9553(3) 0.5803(3) 0.49859(17) 0.0723(11) Uani 1 1 d . . . . .
H79 H 0.924929 0.633598 0.497618 0.087 Uiso 1 1 calc R U . . .
C80 C 0.9934(3) 0.5595(3) 0.54956(16) 0.0658(10) Uani 1 1 d . . . . .
C81 C 0.9885(4) 0.6232(4) 0.6009(2) 0.0794(12) Uani 1 1 d . . . . .
N5 N 0.8948(4) 0.5630(4) 0.35341(16) 0.1148(15) Uani 1 1 d . . . . .
N6 N 0.9859(4) 0.6744(4) 0.64218(18) 0.1118(14) Uani 1 1 d . . . . .
C82 C 0.7716(12) 0.1624(10) 0.2688(4) 0.122(2) Uani 0.706(3) 1 d D U P C 1
H82A H 0.837339 0.161518 0.289539 0.147 Uiso 0.706(3) 1 calc R U P C 1
H82B H 0.729196 0.087772 0.249398 0.147 Uiso 0.706(3) 1 calc R U P C 1
Cl1 Cl 0.6876(4) 0.1933(3) 0.31678(19) 0.1342(14) Uani 0.706(3) 1 d D U P C 1
Cl2 Cl 0.8167(3) 0.2544(2) 0.21904(12) 0.1488(12) Uani 0.706(3) 1 d D U P C 1
C83 C 0.4311(15) 0.0675(11) 0.4845(5) 0.212(5) Uani 0.686(8) 1 d D U P D 1
H83A H 0.486613 0.058175 0.509848 0.255 Uiso 0.686(8) 1 calc R U P D 1
H83B H 0.360286 0.002348 0.483674 0.255 Uiso 0.686(8) 1 calc R U P D 1
Cl3 Cl 0.4768(3) 0.0806(3) 0.41728(18) 0.1660(16) Uani 0.686(8) 1 d D U P D 1
Cl4 Cl 0.4122(4) 0.1905(4) 0.50872(18) 0.187(2) Uani 0.686(8) 1 d D U P D 1
C82A C 0.812(2) 0.251(3) 0.2638(18) 0.137(4) Uani 0.120(2) 1 d D U P E 2
H82C H 0.852481 0.313656 0.243413 0.164 Uiso 0.120(2) 1 calc R U P E 2
H82D H 0.865908 0.233388 0.285946 0.164 Uiso 0.120(2) 1 calc R U P E 2
Cl1A Cl 0.719(2) 0.2835(16) 0.3089(7) 0.138(5) Uani 0.120(2) 1 d D U P E 2
Cl2A Cl 0.7248(16) 0.1320(14) 0.2153(6) 0.164(5) Uani 0.120(2) 1 d D U P E 2
C83A C 0.3828(18) 0.074(3) 0.4664(9) 0.210(6) Uani 0.314(8) 1 d D U P D 2
H83C H 0.317023 0.009260 0.474125 0.252 Uiso 0.314(8) 1 calc R U P D 2
H83D H 0.356812 0.124168 0.448691 0.252 Uiso 0.314(8) 1 calc R U P D 2
Cl3A Cl 0.464240 0.0307(15) 0.4206(7) 0.291(6) Uani 0.314(8) 1 d D U P D 2
Cl4A Cl 0.4661(11) 0.1440(12) 0.5316(6) 0.264(5) Uani 0.314(8) 1 d D U P D 2
C82B C 0.769(5) 0.185(5) 0.2679(8) 0.130(4) Uani 0.174(3) 1 d D U P F 3
H82E H 0.851123 0.210456 0.271947 0.155 Uiso 0.174(3) 1 calc R U P F 3
H82F H 0.735199 0.103527 0.265994 0.155 Uiso 0.174(3) 1 calc R U P F 3
Cl1B Cl 0.720(2) 0.2484(17) 0.3239(6) 0.127(5) Uani 0.174(3) 1 d D U P F 3
Cl2B Cl 0.7234(15) 0.2320(13) 0.2076(5) 0.162(4) Uani 0.174(3) 1 d D U P F 3

loop_
_atom_site_aniso_label
_atom_site_aniso_U_11
_atom_site_aniso_U_22
_atom_site_aniso_U_33
_atom_site_aniso_U_23
_atom_site_aniso_U_13
_atom_site_aniso_U_12
C1 0.058(2) 0.054(2) 0.0374(18) 0.0103(16) 0.0071(15) 0.0227(18)
C2 0.061(2) 0.048(2) 0.0374(18) -0.0004(15) 0.0061(15) 0.0226(17)
C3 0.055(2) 0.0442(19) 0.0457(19) -0.0009(15) 0.0040(15) 0.0206(17)
C4 0.080(3) 0.058(2) 0.050(2) 0.0005(18) 0.0084(18) 0.039(2)
C5 0.080(3) 0.052(2) 0.064(2) 0.0027(19) 0.006(2) 0.039(2)
C6 0.062(2) 0.047(2) 0.053(2) 0.0059(16) 0.0034(17) 0.0283(18)
C7 0.056(2) 0.050(2) 0.0392(18) 0.0028(15) 0.0055(15) 0.0231(17)
C8 0.0437(18) 0.0402(18) 0.0422(18) 0.0047(15) 0.0064(14) 0.0154(15)
C9 0.0423(18) 0.0379(17) 0.0382(17) 0.0021(14) 0.0050(14) 0.0144(15)
C10 0.0490(19) 0.0472(19) 0.0423(18) 0.0082(15) 0.0032(15) 0.0209(16)
C11 0.0434(18) 0.0473(19) 0.0422(18) 0.0023(15) 0.0030(14) 0.0191(16)
C12 0.060(2) 0.054(2) 0.048(2) 0.0040(16) 0.0016(16) 0.0320(18)
C13 0.060(2) 0.057(2) 0.0416(19) 0.0086(16) 0.0045(16) 0.0302(18)
C14 0.0453(18) 0.0434(18) 0.0396(18) 0.0065(15) 0.0062(14) 0.0186(16)
C15 0.126(4) 0.116(4) 0.063(3) 0.005(3) -0.025(3) 0.049(3)
C16 0.107(4) 0.163(5) 0.101(4) -0.011(4) 0.043(3) 0.062(4)
C17 0.066(2) 0.051(2) 0.052(2) 0.0081(17) 0.0050(18) 0.0340(19)
C18 0.071(2) 0.053(2) 0.057(2) 0.0052(19) 0.0032(19) 0.032(2)
C19 0.084(3) 0.049(2) 0.063(2) 0.0144(19) 0.015(2) 0.033(2)
C20 0.084(3) 0.058(2) 0.048(2) 0.0076(18) 0.011(2) 0.046(2)
C21 0.076(3) 0.064(2) 0.049(2) 0.0082(19) 0.0027(19) 0.033(2)
C22 0.074(3) 0.053(2) 0.057(2) 0.0065(18) 0.0017(19) 0.027(2)
C23 0.113(4) 0.060(3) 0.108(4) 0.004(3) -0.016(3) 0.013(3)
C24 0.106(4) 0.103(4) 0.094(4) 0.018(3) -0.026(3) 0.001(3)
C25 0.105(3) 0.068(2) 0.056(2) 0.0101(19) 0.014(2) 0.056(2)
C26 0.088(3) 0.061(2) 0.048(2) 0.0156(18) 0.013(2) 0.047(2)
C27 0.076(3) 0.053(2) 0.055(2) 0.0060(18) 0.002(2) 0.033(2)
C28 0.073(3) 0.059(2) 0.056(2) 0.0070(19) 0.009(2) 0.038(2)
C29 0.081(3) 0.062(2) 0.052(2) 0.0144(18) 0.014(2) 0.047(2)
C30 0.074(3) 0.070(2) 0.047(2) 0.0039(19) -0.0001(19) 0.042(2)
C31 0.083(3) 0.076(3) 0.056(2) 0.018(2) 0.013(2) 0.054(2)
C32 0.093(4) 0.114(4) 0.144(5) -0.029(4) -0.017(3) 0.051(3)
C33 0.080(3) 0.123(4) 0.098(3) 0.004(3) 0.003(3) 0.038(3)
C34 0.078(2) 0.063(2) 0.046(2) 0.0086(17) 0.0091(18) 0.039(2)
C35 0.101(3) 0.087(3) 0.057(2) 0.017(2) 0.012(2) 0.064(3)
C36 0.099(3) 0.098(3) 0.051(2) 0.018(2) 0.009(2) 0.067(3)
C37 0.074(2) 0.072(2) 0.046(2) 0.0099(18) 0.0088(17) 0.045(2)
C38 0.086(3) 0.088(3) 0.040(2) 0.0085(19) 0.0080(18) 0.054(2)
C39 0.075(2) 0.080(3) 0.039(2) 0.0032(18) 0.0140(17) 0.045(2)
C40 0.066(2) 0.071(2) 0.0397(19) 0.0063(17) 0.0108(16) 0.037(2)
C41 0.075(3) 0.081(3) 0.046(2) 0.0001(19) 0.0105(18) 0.045(2)
C42 0.076(3) 0.072(2) 0.055(2) 0.0061(19) 0.0125(19) 0.047(2)
C43 0.056(2) 0.066(2) 0.048(2) 0.0065(17) 0.0048(16) 0.0355(19)
C44 0.059(2) 0.062(2) 0.0439(19) 0.0044(17) 0.0090(16) 0.0301(19)
C45 0.053(2) 0.055(2) 0.0459(19) 0.0059(16) 0.0073(15) 0.0266(17)
C46 0.060(2) 0.059(2) 0.045(2) 0.0087(17) 0.0081(16) 0.0295(18)
C47 0.066(2) 0.060(2) 0.0445(19) 0.0074(17) 0.0080(16) 0.0328(19)
C48 0.177(6) 0.164(5) 0.074(3) 0.058(4) 0.035(3) 0.081(5)
C49 0.130(4) 0.105(4) 0.067(3) -0.017(3) 0.009(3) 0.031(3)
C50 0.066(2) 0.073(3) 0.044(2) 0.0032(19) 0.0073(18) 0.042(2)
C51 0.080(3) 0.073(3) 0.047(2) 0.005(2) 0.006(2) 0.046(2)
C52 0.085(3) 0.084(3) 0.050(2) 0.010(2) 0.013(2) 0.054(2)
C53 0.082(3) 0.096(3) 0.049(2) 0.010(2) 0.013(2) 0.064(3)
C54 0.070(3) 0.093(3) 0.049(2) -0.008(2) -0.001(2) 0.045(2)
C55 0.073(3) 0.076(3) 0.057(2) 0.004(2) 0.006(2) 0.040(2)
C56 0.148(5) 0.067(3) 0.093(3) 0.023(3) -0.013(3) 0.028(3)
C58 0.102(3) 0.123(4) 0.049(2) 0.006(2) 0.009(2) 0.084(3)
C59 0.071(2) 0.081(3) 0.043(2) 0.0105(18) 0.0109(18) 0.052(2)
C60 0.064(2) 0.104(3) 0.054(2) 0.012(2) 0.0082(18) 0.057(2)
C65 0.087(8) 0.124(9) 0.109(10) 0.008(9) 0.031(8) 0.032(7)
O11 0.071(4) 0.108(6) 0.059(4) 0.018(5) 0.010(3) 0.060(3)
C61 0.059(2) 0.081(3) 0.050(2) 0.0036(19) 0.0012(17) 0.039(2)
C62 0.055(2) 0.0488(19) 0.0433(19) 0.0048(15) 0.0060(16) 0.0273(17)
C63 0.054(2) 0.058(2) 0.046(2) 0.0045(16) 0.0051(16) 0.0298(18)
C64 0.071(3) 0.075(3) 0.043(2) 0.0032(18) 0.0033(17) 0.042(2)
C66 0.066(3) 0.119(4) 0.063(3) -0.017(2) -0.009(2) 0.041(3)
O1 0.0877(18) 0.0704(16) 0.0464(14) 0.0138(12) 0.0108(13) 0.0387(14)
O2 0.093(2) 0.0801(17) 0.0440(14) -0.0006(12) 0.0150(13) 0.0491(15)
O3 0.0886(19) 0.0541(16) 0.0770(18) 0.0087(14) -0.0102(15) 0.0232(15)
O4 0.092(2) 0.081(2) 0.0661(17) 0.0153(15) -0.0112(16) 0.0191(17)
O5 0.093(2) 0.0824(19) 0.083(2) -0.0096(16) 0.0025(17) 0.0330(17)
O6 0.082(2) 0.107(2) 0.0627(17) 0.0022(16) 0.0057(15) 0.0467(18)
O7 0.130(3) 0.122(2) 0.0447(15) 0.0146(16) 0.0036(16) 0.082(2)
O8 0.107(2) 0.117(2) 0.0438(15) 0.0005(15) 0.0120(15) 0.0712(19)
O9 0.103(2) 0.0689(18) 0.0590(16) 0.0118(14) -0.0046(15) 0.0349(16)
O10 0.110(2) 0.111(3) 0.086(2) -0.008(2) -0.0267(19) 0.052(2)
O12 0.0570(15) 0.0983(19) 0.0457(14) -0.0042(13) 0.0011(12) 0.0365(14)
C57 0.117(12) 0.113(10) 0.110(12) -0.044(8) -0.020(8) 0.059(8)
C57A 0.104(11) 0.138(9) 0.109(11) -0.021(7) -0.038(8) 0.036(7)
C65A 0.055(4) 0.128(7) 0.090(7) 0.016(6) 0.025(5) 0.049(4)
O11A 0.079(4) 0.124(6) 0.062(4) 0.007(5) 0.006(3) 0.067(4)
C67 0.066(3) 0.062(3) 0.077(3) 0.002(2) 0.008(2) 0.028(2)
C68 0.044(2) 0.047(2) 0.072(2) -0.0012(18) 0.0089(17) 0.0205(17)
C69 0.053(2) 0.055(2) 0.058(2) 0.0007(18) 0.0085(17) 0.0226(18)
C70 0.0446(19) 0.050(2) 0.061(2) 0.0076(18) 0.0064(17) 0.0174(17)
C71 0.061(2) 0.065(3) 0.073(3) 0.007(2) 0.009(2) 0.033(2)
N1 0.108(3) 0.082(3) 0.139(4) -0.001(2) 0.008(3) 0.060(3)
N2 0.102(3) 0.106(3) 0.084(3) 0.028(2) 0.015(2) 0.054(2)
C72 0.095(4) 0.102(5) 0.127(5) 0.000(4) -0.004(4) 0.020(3)
C73 0.069(3) 0.078(3) 0.113(4) 0.007(3) -0.007(3) 0.009(3)
C74 0.080(3) 0.080(3) 0.126(5) 0.030(3) -0.014(3) 0.020(3)
C75 0.068(3) 0.078(3) 0.108(4) 0.024(3) -0.007(3) 0.015(3)
C76 0.096(4) 0.120(5) 0.132(5) 0.038(4) 0.007(4) 0.033(3)
N3 0.173(5) 0.141(5) 0.147(5) -0.015(4) 0.011(4) 0.055(4)
N4 0.153(5) 0.189(6) 0.134(5) 0.053(4) -0.003(4) 0.059(4)
C77 0.095(3) 0.095(3) 0.065(3) 0.005(2) 0.008(2) 0.049(3)
C78 0.072(3) 0.068(3) 0.057(2) 0.006(2) 0.0013(19) 0.026(2)
C79 0.075(3) 0.072(3) 0.071(3) 0.008(2) 0.005(2) 0.031(2)
C80 0.072(3) 0.067(3) 0.059(3) 0.008(2) 0.010(2) 0.027(2)
C81 0.092(3) 0.080(3) 0.072(3) 0.015(3) 0.009(2) 0.040(3)
N5 0.156(4) 0.157(4) 0.059(2) 0.013(3) 0.002(2) 0.093(3)
N6 0.160(4) 0.110(3) 0.075(3) 0.000(2) 0.015(3) 0.066(3)
C82 0.184(5) 0.123(6) 0.094(4) 0.037(4) 0.048(4) 0.090(5)
Cl1 0.165(3) 0.178(3) 0.102(2) 0.034(2) 0.0374(19) 0.108(3)
Cl2 0.230(3) 0.1209(19) 0.0953(18) 0.0339(14) 0.059(2) 0.062(2)
C83 0.183(8) 0.191(8) 0.235(8) 0.054(7) 0.060(7) 0.037(7)
Cl3 0.189(3) 0.106(2) 0.155(3) 0.0275(18) -0.001(2) 0.0087(18)
Cl4 0.137(3) 0.212(4) 0.188(3) 0.062(3) 0.051(2) 0.033(2)
C82A 0.200(7) 0.140(7) 0.093(6) 0.037(7) 0.045(6) 0.084(7)
Cl1A 0.202(9) 0.151(9) 0.098(8) 0.048(7) 0.049(8) 0.100(8)
Cl2A 0.223(9) 0.160(8) 0.112(7) 0.028(7) 0.048(7) 0.075(8)
C83A 0.178(9) 0.185(8) 0.247(9) 0.054(8) 0.053(8) 0.043(8)
Cl3A 0.245(9) 0.222(10) 0.306(10) 0.006(9) 0.077(8) -0.011(8)
Cl4A 0.179(8) 0.232(9) 0.335(10) 0.067(8) 0.075(8) 0.024(7)
C82B 0.193(6) 0.134(7) 0.093(6) 0.039(6) 0.046(6) 0.090(6)
Cl1B 0.192(8) 0.155(9) 0.060(5) 0.033(7) 0.033(6) 0.091(8)
Cl2B 0.221(8) 0.162(8) 0.099(6) 0.043(5) 0.032(7) 0.065(8)

loop_
_atom_type_symbol
_atom_type_description
_atom_type_scat_dispersion_real
_atom_type_scat_dispersion_imag
_atom_type_scat_source
C C 0.0033 0.0016 'International Tables Vol C Tables 4.2.6.8 and 6.1.1.4'
H H 0.0000 0.0000 'International Tables Vol C Tables 4.2.6.8 and 6.1.1.4'
Cl Cl 0.1484 0.1585 'International Tables Vol C Tables 4.2.6.8 and 6.1.1.4'
N N 0.0061 0.0033 'International Tables Vol C Tables 4.2.6.8 and 6.1.1.4'
O O 0.0106 0.0060 'International Tables Vol C Tables 4.2.6.8 and 6.1.1.4'

loop_
_geom_angle_atom_site_label_1
_geom_angle_atom_site_label_2
_geom_angle_atom_site_label_3
_geom_angle
_geom_angle_site_symmetry_1
_geom_angle_site_symmetry_3
_geom_angle_publ_flag
C2 C1 C14 121.5(3) . . ?
C2 C1 O1 120.7(3) . . ?
O1 C1 C14 117.7(3) . . ?
C1 C2 C3 120.7(3) . . ?
C1 C2 O2 121.0(3) . . ?
O2 C2 C3 118.2(3) . . ?
C4 C3 C2 121.2(3) . . ?
C4 C3 C8 119.4(3) . . ?
C8 C3 C2 119.4(3) . . ?
C3 C4 H4 119.5 . . ?
C5 C4 C3 120.9(3) . . ?
C5 C4 H4 119.5 . . ?
C4 C5 H5 119.5 . . ?
C4 C5 C6 121.0(3) . . ?
C6 C5 H5 119.5 . . ?
C5 C6 C17 121.6(3) . . ?
C7 C6 C5 118.6(3) . . ?
C7 C6 C17 119.8(3) . . ?
C6 C7 H7 118.8 . . ?
C6 C7 C8 122.5(3) . . ?
C8 C7 H7 118.8 . . ?
C3 C8 C9 119.2(3) . . ?
C7 C8 C3 117.5(3) . . ?
C7 C8 C9 123.3(3) . . ?
C10 C9 C8 122.9(3) . . ?
C10 C9 C14 117.8(3) . . ?
C14 C9 C8 119.3(3) . . ?
C9 C10 H10 118.7 . . ?
C11 C10 C9 122.6(3) . . ?
C11 C10 H10 118.7 . . ?
C10 C11 C12 117.7(3) . . ?
C10 C11 C62 122.4(3) . . ?
C12 C11 C62 119.8(3) . . ?
C11 C12 H12 119.1 . . ?
C13 C12 C11 121.8(3) . . ?
C13 C12 H12 119.1 . . ?
C12 C13 H13 119.7 . . ?
C12 C13 C14 120.5(3) . . ?
C14 C13 H13 119.7 . . ?
C9 C14 C1 119.6(3) . . ?
C13 C14 C1 120.7(3) . . ?
C13 C14 C9 119.6(3) . . ?
H15A C15 H15B 109.5 . . ?
H15A C15 H15C 109.5 . . ?
H15B C15 H15C 109.5 . . ?
O1 C15 H15A 109.5 . . ?
O1 C15 H15B 109.5 . . ?
O1 C15 H15C 109.5 . . ?
H16A C16 H16B 109.5 . . ?
H16A C16 H16C 109.5 . . ?
H16B C16 H16C 109.5 . . ?
O2 C16 H16A 109.5 . . ?
O2 C16 H16B 109.5 . . ?
O2 C16 H16C 109.5 . . ?
C18 C17 C6 121.7(3) . . ?
C22 C17 C6 120.6(3) . . ?
C22 C17 C18 117.7(3) . . ?
C19 C18 C17 120.1(3) . . ?
O3 C18 C17 115.9(3) . . ?
O3 C18 C19 124.1(3) . . ?
C18 C19 H19 119.3 . . ?
C20 C19 C18 121.5(3) . . ?
C20 C19 H19 119.3 . . ?
C19 C20 C21 118.2(3) . . ?
C19 C20 C25 120.1(3) . . ?
C21 C20 C25 121.7(3) . . ?
C22 C21 C20 120.6(3) . . ?
C22 C21 O4 124.3(3) . . ?
O4 C21 C20 115.0(3) . . ?
C17 C22 H22 119.1 . . ?
C21 C22 C17 121.8(3) . . ?
C21 C22 H22 119.1 . . ?
H23A C23 H23B 109.5 . . ?
H23A C23 H23C 109.5 . . ?
H23B C23 H23C 109.5 . . ?
O3 C23 H23A 109.5 . . ?
O3 C23 H23B 109.5 . . ?
O3 C23 H23C 109.5 . . ?
H24A C24 H24B 109.5 . . ?
H24A C24 H24C 109.5 . . ?
H24B C24 H24C 109.5 . . ?
O4 C24 H24A 109.5 . . ?
O4 C24 H24B 109.5 . . ?
O4 C24 H24C 109.5 . . ?
C20 C25 H25A 108.6 . . ?
C20 C25 H25B 108.6 . . ?
C20 C25 C26 114.9(3) . . ?
H25A C25 H25B 107.5 . . ?
C26 C25 H25A 108.6 . . ?
C26 C25 H25B 108.6 . . ?
C27 C26 C25 121.0(4) . . ?
C31 C26 C25 120.7(4) . . ?
C31 C26 C27 118.3(3) . . ?
C26 C27 C28 120.7(4) . . ?
O5 C27 C26 117.2(3) . . ?
O5 C27 C28 122.0(4) . . ?
C27 C28 H28 119.5 . . ?
C27 C28 C29 120.9(3) . . ?
C29 C28 H28 119.5 . . ?
C28 C29 C34 120.5(3) . . ?
C30 C29 C28 118.4(3) . . ?
C30 C29 C34 121.1(3) . . ?
C31 C30 C29 119.5(4) . . ?
O6 C30 C29 117.1(3) . . ?
O6 C30 C31 123.4(3) . . ?
C26 C31 C30 122.1(4) . . ?
C26 C31 H31 118.9 . . ?
C30 C31 H31 118.9 . . ?
H32A C32 H32B 109.5 . . ?
H32A C32 H32C 109.5 . . ?
H32B C32 H32C 109.5 . . ?
O5 C32 H32A 109.5 . . ?
O5 C32 H32B 109.5 . . ?
O5 C32 H32C 109.5 . . ?
H33A C33 H33B 109.5 . . ?
H33A C33 H33C 109.5 . . ?
H33B C33 H33C 109.5 . . ?
O6 C33 H33A 109.5 . . ?
O6 C33 H33B 109.5 . . ?
O6 C33 H33C 109.5 . . ?
C35 C34 C29 120.9(3) . . ?
C47 C34 C29 120.8(3) . . ?
C47 C34 C35 118.4(3) . . ?
C34 C35 H35 119.6 . . ?
C36 C35 C34 120.8(3) . . ?
C36 C35 H35 119.6 . . ?
C35 C36 H36 119.4 . . ?
C35 C36 C37 121.3(3) . . ?
C37 C36 H36 119.4 . . ?
C36 C37 C38 121.5(3) . . ?
C36 C37 C46 119.1(3) . . ?
C46 C37 C38 119.4(3) . . ?
C39 C38 C37 121.5(3) . . ?
C39 C38 O7 120.8(3) . . ?
O7 C38 C37 117.6(3) . . ?
C38 C39 C40 121.0(3) . . ?
C38 C39 O8 122.4(3) . . ?
O8 C39 C40 116.5(3) . . ?
C41 C40 C39 122.2(3) . . ?
C41 C40 C45 118.6(3) . . ?
C45 C40 C39 119.2(3) . . ?
C40 C41 H41 119.2 . . ?
C42 C41 C40 121.6(3) . . ?
C42 C41 H41 119.2 . . ?
C41 C42 H42 119.7 . . ?
C41 C42 C43 120.7(3) . . ?
C43 C42 H42 119.7 . . ?
C42 C43 C50 121.6(3) . . ?
C44 C43 C42 118.2(3) . . ?
C44 C43 C50 120.2(3) . . ?
C43 C44 H44 118.7 . . ?
C43 C44 C45 122.7(3) . . ?
C45 C44 H44 118.7 . . ?
C40 C45 C46 119.3(3) . . ?
C44 C45 C40 118.2(3) . . ?
C44 C45 C46 122.5(3) . . ?
C37 C46 C45 119.2(3) . . ?
C47 C46 C37 117.8(3) . . ?
C47 C46 C45 122.9(3) . . ?
C34 C47 C46 122.6(3) . . ?
C34 C47 H47 118.7 . . ?
C46 C47 H47 118.7 . . ?
H48A C48 H48B 109.5 . . ?
H48A C48 H48C 109.5 . . ?
H48B C48 H48C 109.5 . . ?
O7 C48 H48A 109.5 . . ?
O7 C48 H48B 109.5 . . ?
O7 C48 H48C 109.5 . . ?
H49A C49 H49B 109.5 . . ?
H49A C49 H49C 109.5 . . ?
H49B C49 H49C 109.5 . . ?
O8 C49 H49A 109.5 . . ?
O8 C49 H49B 109.5 . . ?
O8 C49 H49C 109.5 . . ?
C51 C50 C43 121.8(3) . . ?
C55 C50 C43 120.7(3) . . ?
C55 C50 C51 117.5(3) . . ?
C52 C51 C50 120.8(4) . . ?
O9 C51 C50 115.6(3) . . ?
O9 C51 C52 123.6(4) . . ?
C51 C52 H52 119.3 . . ?
C53 C52 C51 121.5(4) . . ?
C53 C52 H52 119.3 . . ?
C52 C53 C54 118.4(3) . . ?
C52 C53 C58 121.0(4) . . ?
C54 C53 C58 120.6(4) . . ?
C53 C54 C55 120.2(4) . . ?
O10 C54 C53 116.8(4) . . ?
O10 C54 C55 122.9(4) . . ?
C50 C55 C54 121.6(4) . . ?
C50 C55 H55 119.2 . . ?
C54 C55 H55 119.2 . . ?
H56A C56 H56B 109.5 . . ?
H56A C56 H56C 109.5 . . ?
H56B C56 H56C 109.5 . . ?
O9 C56 H56A 109.5 . . ?
O9 C56 H56B 109.5 . . ?
O9 C56 H56C 109.5 . . ?
C53 C58 H58A 108.6 . . ?
C53 C58 H58B 108.6 . . ?
H58A C58 H58B 107.6 . . ?
C59 C58 C53 114.5(3) . . ?
C59 C58 H58A 108.6 . . ?
C59 C58 H58B 108.6 . . ?
C60 C59 C58 121.3(3) . . ?
C64 C59 C58 121.3(3) . . ?
C64 C59 C60 117.5(3) . . ?
C59 C60 O11 117.1(6) . . ?
C59 C60 O11A 116.5(5) . . ?
C61 C60 C59 121.2(3) . . ?
C61 C60 O11 119.9(7) . . ?
C61 C60 O11A 121.4(6) . . ?
H65A C65 H65B 109.5 . . ?
H65A C65 H65C 109.5 . . ?
H65B C65 H65C 109.5 . . ?
O11 C65 H65A 109.5 . . ?
O11 C65 H65B 109.5 . . ?
O11 C65 H65C 109.5 . . ?
C60 O11 C65 108.6(9) . . ?
C60 C61 H61 119.1 . . ?
C60 C61 C62 121.8(3) . . ?
C62 C61 H61 119.1 . . ?
C61 C62 C11 118.5(3) . . ?
C61 C62 C63 117.5(3) . . ?
C63 C62 C11 124.0(3) . . ?
C62 C63 C64 120.0(3) . . ?
O12 C63 C62 116.3(3) . . ?
O12 C63 C64 123.7(3) . . ?
C59 C64 C63 122.1(3) . . ?
C59 C64 H64 119.0 . . ?
C63 C64 H64 119.0 . . ?
H66A C66 H66B 109.5 . . ?
H66A C66 H66C 109.5 . . ?
H66B C66 H66C 109.5 . . ?
O12 C66 H66A 109.5 . . ?
O12 C66 H66B 109.5 . . ?
O12 C66 H66C 109.5 . . ?
C1 O1 C15 115.5(3) . . ?
C2 O2 C16 114.3(3) . . ?
C18 O3 C23 117.3(3) . . ?
C21 O4 C24 117.5(3) . . ?
C27 O5 C32 119.1(3) . . ?
C30 O6 C33 117.6(3) . . ?
C38 O7 C48 113.2(3) . . ?
C39 O8 C49 116.5(3) . . ?
C51 O9 C56 116.7(3) . . ?
C54 O10 C57A 120.0(8) . . ?
C57 O10 C54 119.4(10) . . ?
C63 O12 C66 117.4(3) . . ?
O10 C57 H57A 109.5 . . ?
O10 C57 H57B 109.5 . . ?
O10 C57 H57C 109.5 . . ?
H57A C57 H57B 109.5 . . ?
H57A C57 H57C 109.5 . . ?
H57B C57 H57C 109.5 . . ?
O10 C57A H57D 109.5 . . ?
O10 C57A H57E 109.5 . . ?
O10 C57A H57F 109.5 . . ?
H57D C57A H57E 109.5 . . ?
H57D C57A H57F 109.5 . . ?
H57E C57A H57F 109.5 . . ?
H65D C65A H65E 109.5 . . ?
H65D C65A H65F 109.5 . . ?
H65E C65A H65F 109.5 . . ?
O11A C65A H65D 109.5 . . ?
O11A C65A H65E 109.5 . . ?
O11A C65A H65F 109.5 . . ?
C65A O11A C60 117.6(8) . . ?
N1 C67 C68 178.9(5) . . ?
C69 C68 C67 120.1(3) . . ?
C69 C68 C70 120.1(3) . 2_765 ?
C70 C68 C67 119.8(3) 2_765 . ?
C68 C69 H69 120.0 . . ?
C70 C69 C68 120.0(3) . . ?
C70 C69 H69 120.0 . . ?
C68 C70 C71 120.2(3) 2_765 . ?
C69 C70 C68 119.9(3) . 2_765 ?
C69 C70 C71 119.9(3) . . ?
N2 C71 C70 179.8(5) . . ?
N3 C72 C73 177.3(8) . . ?
C74 C73 C72 120.8(6) . . ?
C74 C73 C75 120.2(5) . 2_675 ?
C75 C73 C72 119.0(6) 2_675 . ?
C73 C74 H74 119.2 . . ?
C73 C74 C75 121.6(5) . . ?
C75 C74 H74 119.2 . . ?
C74 C75 C73 118.2(5) . 2_675 ?
C74 C75 C76 122.6(5) . . ?
C76 C75 C73 119.2(6) . 2_675 ?
N4 C76 C75 178.0(7) . . ?
N5 C77 C78 179.4(6) . . ?
C79 C78 C77 119.4(4) . . ?
C79 C78 C80 120.2(3) . 2_766 ?
C80 C78 C77 120.4(4) 2_766 . ?
C78 C79 H79 120.3 . . ?
C80 C79 C78 119.4(4) . . ?
C80 C79 H79 120.3 . . ?
C78 C80 C81 120.3(4) 2_766 . ?
C79 C80 C78 120.3(4) . 2_766 ?
C79 C80 C81 119.4(4) . . ?
N6 C81 C80 179.2(5) . . ?
H82A C82 H82B 107.6 . . ?
Cl1 C82 H82A 108.7 . . ?
Cl1 C82 H82B 108.7 . . ?
Cl2 C82 H82A 108.7 . . ?
Cl2 C82 H82B 108.7 . . ?
Cl2 C82 Cl1 114.4(5) . . ?
H83A C83 H83B 108.4 . . ?
Cl3 C83 H83A 110.0 . . ?
Cl3 C83 H83B 110.0 . . ?
Cl3 C83 Cl4 108.3(6) . . ?
Cl4 C83 H83A 110.0 . . ?
Cl4 C83 H83B 110.0 . . ?
H82C C82A H82D 108.6 . . ?
Cl1A C82A H82C 110.3 . . ?
Cl1A C82A H82D 110.3 . . ?
Cl2A C82A H82C 110.3 . . ?
Cl2A C82A H82D 110.3 . . ?
Cl2A C82A Cl1A 107.0(11) . . ?
H83C C83A H83D 108.2 . . ?
Cl3A C83A H83C 109.7 . . ?
Cl3A C83A H83D 109.7 . . ?
Cl3A C83A Cl4A 109.9(10) . . ?
Cl4A C83A H83C 109.7 . . ?
Cl4A C83A H83D 109.7 . . ?
H82E C82B H82F 109.3 . . ?
Cl1B C82B H82E 111.5 . . ?
Cl1B C82B H82F 111.5 . . ?
Cl2B C82B H82E 111.5 . . ?
Cl2B C82B H82F 111.5 . . ?
Cl2B C82B Cl1B 101.3(9) . . ?

loop_
_geom_bond_atom_site_label_1
_geom_bond_atom_site_label_2
_geom_bond_distance
_geom_bond_site_symmetry_2
_geom_bond_publ_flag
C1 C2 1.349(4) . ?
C1 C14 1.429(4) . ?
C1 O1 1.386(4) . ?
C2 C3 1.439(4) . ?
C2 O2 1.374(4) . ?
C3 C4 1.405(4) . ?
C3 C8 1.422(4) . ?
C4 H4 0.9300 . ?
C4 C5 1.361(5) . ?
C5 H5 0.9300 . ?
C5 C6 1.399(4) . ?
C6 C7 1.377(4) . ?
C6 C17 1.486(4) . ?
C7 H7 0.9300 . ?
C7 C8 1.405(4) . ?
C8 C9 1.447(4) . ?
C9 C10 1.404(4) . ?
C9 C14 1.414(4) . ?
C10 H10 0.9300 . ?
C10 C11 1.388(4) . ?
C11 C12 1.399(4) . ?
C11 C62 1.486(4) . ?
C12 H12 0.9300 . ?
C12 C13 1.363(4) . ?
C13 H13 0.9300 . ?
C13 C14 1.402(4) . ?
C15 H15A 0.9600 . ?
C15 H15B 0.9600 . ?
C15 H15C 0.9600 . ?
C15 O1 1.423(5) . ?
C16 H16A 0.9600 . ?
C16 H16B 0.9600 . ?
C16 H16C 0.9600 . ?
C16 O2 1.405(5) . ?
C17 C18 1.402(5) . ?
C17 C22 1.379(5) . ?
C18 C19 1.385(5) . ?
C18 O3 1.380(4) . ?
C19 H19 0.9300 . ?
C19 C20 1.379(5) . ?
C20 C21 1.386(5) . ?
C20 C25 1.511(5) . ?
C21 C22 1.373(5) . ?
C21 O4 1.376(4) . ?
C22 H22 0.9300 . ?
C23 H23A 0.9600 . ?
C23 H23B 0.9600 . ?
C23 H23C 0.9600 . ?
C23 O3 1.421(4) . ?
C24 H24A 0.9600 . ?
C24 H24B 0.9600 . ?
C24 H24C 0.9600 . ?
C24 O4 1.405(5) . ?
C25 H25A 0.9700 . ?
C25 H25B 0.9700 . ?
C25 C26 1.513(5) . ?
C26 C27 1.379(5) . ?
C26 C31 1.369(5) . ?
C27 C28 1.379(5) . ?
C27 O5 1.375(4) . ?
C28 H28 0.9300 . ?
C28 C29 1.391(5) . ?
C29 C30 1.390(5) . ?
C29 C34 1.492(5) . ?
C30 C31 1.384(5) . ?
C30 O6 1.376(4) . ?
C31 H31 0.9300 . ?
C32 H32A 0.9600 . ?
C32 H32B 0.9600 . ?
C32 H32C 0.9600 . ?
C32 O5 1.430(5) . ?
C33 H33A 0.9600 . ?
C33 H33B 0.9600 . ?
C33 H33C 0.9600 . ?
C33 O6 1.427(5) . ?
C34 C35 1.407(5) . ?
C34 C47 1.373(4) . ?
C35 H35 0.9300 . ?
C35 C36 1.366(5) . ?
C36 H36 0.9300 . ?
C36 C37 1.403(5) . ?
C37 C38 1.429(5) . ?
C37 C46 1.416(4) . ?
C38 C39 1.340(5) . ?
C38 O7 1.388(4) . ?
C39 C40 1.439(5) . ?
C39 O8 1.384(4) . ?
C40 C41 1.405(5) . ?
C40 C45 1.418(4) . ?
C41 H41 0.9300 . ?
C41 C42 1.360(5) . ?
C42 H42 0.9300 . ?
C42 C43 1.410(4) . ?
C43 C44 1.373(4) . ?
C43 C50 1.489(5) . ?
C44 H44 0.9300 . ?
C44 C45 1.405(4) . ?
C45 C46 1.443(4) . ?
C46 C47 1.411(4) . ?
C47 H47 0.9300 . ?
C48 H48A 0.9600 . ?
C48 H48B 0.9600 . ?
C48 H48C 0.9600 . ?
C48 O7 1.434(6) . ?
C49 H49A 0.9600 . ?
C49 H49B 0.9600 . ?
C49 H49C 0.9600 . ?
C49 O8 1.432(5) . ?
C50 C51 1.388(5) . ?
C50 C55 1.380(5) . ?
C51 C52 1.386(5) . ?
C51 O9 1.369(4) . ?
C52 H52 0.9300 . ?
C52 C53 1.373(5) . ?
C53 C54 1.380(5) . ?
C53 C58 1.520(5) . ?
C54 C55 1.393(5) . ?
C54 O10 1.370(5) . ?
C55 H55 0.9300 . ?
C56 H56A 0.9600 . ?
C56 H56B 0.9600 . ?
C56 H56C 0.9600 . ?
C56 O9 1.431(5) . ?
C58 H58A 0.9700 . ?
C58 H58B 0.9700 . ?
C58 C59 1.518(5) . ?
C59 C60 1.375(5) . ?
C59 C64 1.371(4) . ?
C60 O11 1.414(7) . ?
C60 C61 1.372(5) . ?
C60 O11A 1.420(6) . ?
C65 H65A 0.9600 . ?
C65 H65B 0.9600 . ?
C65 H65C 0.9600 . ?
C65 O11 1.426(10) . ?
C61 H61 0.9300 . ?
C61 C62 1.379(4) . ?
C62 C63 1.386(4) . ?
C63 C64 1.389(4) . ?
C63 O12 1.378(4) . ?
C64 H64 0.9300 . ?
C66 H66A 0.9600 . ?
C66 H66B 0.9600 . ?
C66 H66C 0.9600 . ?
C66 O12 1.426(4) . ?
O10 C57 1.369(12) . ?
O10 C57A 1.380(12) . ?
C57 H57A 0.9600 . ?
C57 H57B 0.9600 . ?
C57 H57C 0.9600 . ?
C57A H57D 0.9600 . ?
C57A H57E 0.9600 . ?
C57A H57F 0.9600 . ?
C65A H65D 0.9600 . ?
C65A H65E 0.9600 . ?
C65A H65F 0.9600 . ?
C65A O11A 1.412(9) . ?
C67 C68 1.442(5) . ?
C67 N1 1.132(5) . ?
C68 C69 1.381(5) . ?
C68 C70 1.396(5) 2_765 ?
C69 H69 0.9300 . ?
C69 C70 1.376(5) . ?
C70 C71 1.437(5) . ?
C71 N2 1.125(5) . ?
C72 C73 1.434(8) . ?
C72 N3 1.141(7) . ?
C73 C74 1.345(7) . ?
C73 C75 1.410(7) 2_675 ?
C74 H74 0.9300 . ?
C74 C75 1.391(7) . ?
C75 C76 1.401(8) . ?
C76 N4 1.156(7) . ?
C77 C78 1.455(6) . ?
C77 N5 1.129(5) . ?
C78 C79 1.385(5) . ?
C78 C80 1.386(5) 2_766 ?
C79 H79 0.9300 . ?
C79 C80 1.379(5) . ?
C80 C81 1.437(6) . ?
C81 N6 1.148(5) . ?
C82 H82A 0.9700 . ?
C82 H82B 0.9700 . ?
C82 Cl1 1.739(7) . ?
C82 Cl2 1.716(7) . ?
C83 H83A 0.9700 . ?
C83 H83B 0.9700 . ?
C83 Cl3 1.728(9) . ?
C83 Cl4 1.776(9) . ?
C82A H82C 0.9700 . ?
C82A H82D 0.9700 . ?
C82A Cl1A 1.787(10) . ?
C82A Cl2A 1.786(10) . ?
C83A H83C 0.9700 . ?
C83A H83D 0.9700 . ?
C83A Cl3A 1.755(10) . ?
C83A Cl4A 1.798(10) . ?
C82B H82E 0.9700 . ?
C82B H82F 0.9700 . ?
C82B Cl1B 1.789(10) . ?
C82B Cl2B 1.783(10) . ?

loop_
_geom_torsion_atom_site_label_1
_geom_torsion_atom_site_label_2
_geom_torsion_atom_site_label_3
_geom_torsion_atom_site_label_4
_geom_torsion
_geom_torsion_site_symmetry_1
_geom_torsion_site_symmetry_2
_geom_torsion_site_symmetry_3
_geom_torsion_site_symmetry_4
_geom_torsion_publ_flag
C1 C2 C3 C4 177.8(3) . . . . ?
C1 C2 C3 C8 -2.5(5) . . . . ?
C1 C2 O2 C16 92.0(4) . . . . ?
C2 C1 C14 C9 4.5(5) . . . . ?
C2 C1 C14 C13 -175.5(3) . . . . ?
C2 C1 O1 C15 86.4(4) . . . . ?
C2 C3 C4 C5 179.4(3) . . . . ?
C2 C3 C8 C7 -177.1(3) . . . . ?
C2 C3 C8 C9 4.9(4) . . . . ?
C3 C2 O2 C16 -90.2(4) . . . . ?
C3 C4 C5 C6 -2.0(5) . . . . ?
C3 C8 C9 C10 175.8(3) . . . . ?
C3 C8 C9 C14 -2.6(4) . . . . ?
C4 C3 C8 C7 2.5(4) . . . . ?
C4 C3 C8 C9 -175.5(3) . . . . ?
C4 C5 C6 C7 1.7(5) . . . . ?
C4 C5 C6 C17 -177.6(3) . . . . ?
C5 C6 C7 C8 0.7(5) . . . . ?
C5 C6 C17 C18 -64.6(5) . . . . ?
C5 C6 C17 C22 116.0(4) . . . . ?
C6 C7 C8 C3 -2.8(4) . . . . ?
C6 C7 C8 C9 175.1(3) . . . . ?
C6 C17 C18 C19 -177.4(3) . . . . ?
C6 C17 C18 O3 1.0(5) . . . . ?
C6 C17 C22 C21 178.5(3) . . . . ?
C7 C6 C17 C18 116.1(4) . . . . ?
C7 C6 C17 C22 -63.4(4) . . . . ?
C7 C8 C9 C10 -2.1(4) . . . . ?
C7 C8 C9 C14 179.5(3) . . . . ?
C8 C3 C4 C5 -0.2(5) . . . . ?
C8 C9 C10 C11 -176.8(3) . . . . ?
C8 C9 C14 C1 -2.0(4) . . . . ?
C8 C9 C14 C13 177.9(3) . . . . ?
C9 C10 C11 C12 -1.2(4) . . . . ?
C9 C10 C11 C62 175.0(3) . . . . ?
C10 C9 C14 C1 179.6(3) . . . . ?
C10 C9 C14 C13 -0.5(4) . . . . ?
C10 C11 C12 C13 -0.4(5) . . . . ?
C10 C11 C62 C61 -123.9(3) . . . . ?
C10 C11 C62 C63 56.3(4) . . . . ?
C11 C12 C13 C14 1.4(5) . . . . ?
C11 C62 C63 C64 -178.4(3) . . . . ?
C11 C62 C63 O12 2.9(5) . . . . ?
C12 C11 C62 C61 52.2(4) . . . . ?
C12 C11 C62 C63 -127.6(3) . . . . ?
C12 C13 C14 C1 179.0(3) . . . . ?
C12 C13 C14 C9 -0.9(5) . . . . ?
C14 C1 C2 C3 -2.2(5) . . . . ?
C14 C1 C2 O2 175.6(3) . . . . ?
C14 C1 O1 C15 -96.3(4) . . . . ?
C14 C9 C10 C11 1.6(4) . . . . ?
C17 C6 C7 C8 -180.0(3) . . . . ?
C17 C18 C19 C20 -0.9(5) . . . . ?
C17 C18 O3 C23 170.9(3) . . . . ?
C18 C17 C22 C21 -1.0(5) . . . . ?
C18 C19 C20 C21 -1.3(5) . . . . ?
C18 C19 C20 C25 179.7(3) . . . . ?
C19 C18 O3 C23 -10.8(5) . . . . ?
C19 C20 C21 C22 2.4(5) . . . . ?
C19 C20 C21 O4 -175.7(3) . . . . ?
C19 C20 C25 C26 -119.1(4) . . . . ?
C20 C21 C22 C17 -1.3(5) . . . . ?
C20 C21 O4 C24 -173.5(4) . . . . ?
C20 C25 C26 C27 73.7(4) . . . . ?
C20 C25 C26 C31 -106.7(4) . . . . ?
C21 C20 C25 C26 62.0(5) . . . . ?
C22 C17 C18 C19 2.1(5) . . . . ?
C22 C17 C18 O3 -179.5(3) . . . . ?
C22 C21 O4 C24 8.4(6) . . . . ?
C25 C20 C21 C22 -178.6(3) . . . . ?
C25 C20 C21 O4 3.2(5) . . . . ?
C25 C26 C27 C28 176.6(3) . . . . ?
C25 C26 C27 O5 0.2(5) . . . . ?
C25 C26 C31 C30 -178.7(3) . . . . ?
C26 C27 C28 C29 1.8(5) . . . . ?
C26 C27 O5 C32 -176.0(4) . . . . ?
C27 C26 C31 C30 0.9(5) . . . . ?
C27 C28 C29 C30 1.5(5) . . . . ?
C27 C28 C29 C34 -177.5(3) . . . . ?
C28 C27 O5 C32 7.6(5) . . . . ?
C28 C29 C30 C31 -3.5(5) . . . . ?
C28 C29 C30 O6 176.2(3) . . . . ?
C28 C29 C34 C35 122.2(4) . . . . ?
C28 C29 C34 C47 -56.4(5) . . . . ?
C29 C30 C31 C26 2.3(5) . . . . ?
C29 C30 O6 C33 -160.3(3) . . . . ?
C29 C34 C35 C36 -176.2(4) . . . . ?
C29 C34 C47 C46 178.5(3) . . . . ?
C30 C29 C34 C35 -56.8(5) . . . . ?
C30 C29 C34 C47 124.7(4) . . . . ?
C31 C26 C27 C28 -3.0(5) . . . . ?
C31 C26 C27 O5 -179.4(3) . . . . ?
C31 C30 O6 C33 19.3(5) . . . . ?
C34 C29 C30 C31 175.5(3) . . . . ?
C34 C29 C30 O6 -4.8(5) . . . . ?
C34 C35 C36 C37 -2.3(6) . . . . ?
C35 C34 C47 C46 -0.1(5) . . . . ?
C35 C36 C37 C38 178.5(4) . . . . ?
C35 C36 C37 C46 -0.2(6) . . . . ?
C36 C37 C38 C39 175.4(4) . . . . ?
C36 C37 C38 O7 -2.4(6) . . . . ?
C36 C37 C46 C45 -175.4(3) . . . . ?
C36 C37 C46 C47 2.4(5) . . . . ?
C37 C38 C39 C40 1.1(6) . . . . ?
C37 C38 C39 O8 177.9(3) . . . . ?
C37 C38 O7 C48 -90.3(4) . . . . ?
C37 C46 C47 C34 -2.3(5) . . . . ?
C38 C37 C46 C45 5.8(5) . . . . ?
C38 C37 C46 C47 -176.3(3) . . . . ?
C38 C39 C40 C41 -176.9(4) . . . . ?
C38 C39 C40 C45 3.6(6) . . . . ?
C38 C39 O8 C49 68.3(5) . . . . ?
C39 C38 O7 C48 91.8(5) . . . . ?
C39 C40 C41 C42 179.2(3) . . . . ?
C39 C40 C45 C44 179.2(3) . . . . ?
C39 C40 C45 C46 -3.4(5) . . . . ?
C40 C39 O8 C49 -114.9(4) . . . . ?
C40 C41 C42 C43 1.6(6) . . . . ?
C40 C45 C46 C37 -1.2(5) . . . . ?
C40 C45 C46 C47 -179.0(3) . . . . ?
C41 C40 C45 C44 -0.4(5) . . . . ?
C41 C40 C45 C46 177.0(3) . . . . ?
C41 C42 C43 C44 -0.4(5) . . . . ?
C41 C42 C43 C50 178.3(3) . . . . ?
C42 C43 C44 C45 -1.3(5) . . . . ?
C42 C43 C50 C51 59.2(5) . . . . ?
C42 C43 C50 C55 -122.5(4) . . . . ?
C43 C44 C45 C40 1.7(5) . . . . ?
C43 C44 C45 C46 -175.7(3) . . . . ?
C43 C50 C51 C52 179.3(3) . . . . ?
C43 C50 C51 O9 1.5(5) . . . . ?
C43 C50 C55 C54 -179.9(3) . . . . ?
C44 C43 C50 C51 -122.1(4) . . . . ?
C44 C43 C50 C55 56.2(5) . . . . ?
C44 C45 C46 C37 176.1(3) . . . . ?
C44 C45 C46 C47 -1.7(5) . . . . ?
C45 C40 C41 C42 -1.2(5) . . . . ?
C45 C46 C47 C34 175.5(3) . . . . ?
C46 C37 C38 C39 -5.9(6) . . . . ?
C46 C37 C38 O7 176.3(3) . . . . ?
C47 C34 C35 C36 2.4(6) . . . . ?
C50 C43 C44 C45 -180.0(3) . . . . ?
C50 C51 C52 C53 -0.1(5) . . . . ?
C50 C51 O9 C56 170.3(4) . . . . ?
C51 C50 C55 C54 -1.5(5) . . . . ?
C51 C52 C53 C54 -0.3(5) . . . . ?
C51 C52 C53 C58 179.6(3) . . . . ?
C52 C51 O9 C56 -7.4(5) . . . . ?
C52 C53 C54 C55 -0.2(5) . . . . ?
C52 C53 C54 O10 178.5(3) . . . . ?
C52 C53 C58 C59 106.8(4) . . . . ?
C53 C54 C55 C50 1.1(5) . . . . ?
C53 C54 O10 C57 127(2) . . . . ?
C53 C54 O10 C57A 162.9(19) . . . . ?
C53 C58 C59 C60 140.0(4) . . . . ?
C53 C58 C59 C64 -41.8(5) . . . . ?
C54 C53 C58 C59 -73.3(5) . . . . ?
C55 C50 C51 C52 0.9(5) . . . . ?
C55 C50 C51 O9 -176.8(3) . . . . ?
C55 C54 O10 C57 -54(2) . . . . ?
C55 C54 O10 C57A -18.4(19) . . . . ?
C58 C53 C54 C55 179.9(3) . . . . ?
C58 C53 C54 O10 -1.4(5) . . . . ?
C58 C59 C60 O11 15.2(8) . . . . ?
C58 C59 C60 C61 179.6(4) . . . . ?
C58 C59 C60 O11A -11.6(9) . . . . ?
C58 C59 C64 C63 -178.8(3) . . . . ?
C59 C60 O11 C65 -116.1(15) . . . . ?
C59 C60 C61 C62 -0.6(6) . . . . ?
C59 C60 O11A C65A -156.3(12) . . . . ?
C60 C59 C64 C63 -0.6(5) . . . . ?
C60 C61 C62 C11 179.2(3) . . . . ?
C60 C61 C62 C63 -1.0(5) . . . . ?
O11 C60 C61 C62 163.4(7) . . . . ?
C61 C60 O11 C65 79.3(19) . . . . ?
C61 C60 O11A C65A 12.5(18) . . . . ?
C61 C62 C63 C64 1.8(5) . . . . ?
C61 C62 C63 O12 -176.8(3) . . . . ?
C62 C11 C12 C13 -176.7(3) . . . . ?
C62 C63 C64 C59 -1.1(5) . . . . ?
C62 C63 O12 C66 -179.1(3) . . . . ?
C64 C59 C60 O11 -163.0(7) . . . . ?
C64 C59 C60 C61 1.4(6) . . . . ?
C64 C59 C60 O11A 170.2(8) . . . . ?
C64 C63 O12 C66 2.3(5) . . . . ?
O1 C1 C2 C3 175.0(3) . . . . ?
O1 C1 C2 O2 -7.2(5) . . . . ?
O1 C1 C14 C9 -172.8(3) . . . . ?
O1 C1 C14 C13 7.2(4) . . . . ?
O2 C2 C3 C4 0.0(5) . . . . ?
O2 C2 C3 C8 179.6(3) . . . . ?
O3 C18 C19 C20 -179.2(3) . . . . ?
O4 C21 C22 C17 176.6(3) . . . . ?
O5 C27 C28 C29 178.1(3) . . . . ?
O6 C30 C31 C26 -177.3(3) . . . . ?
O7 C38 C39 C40 178.9(3) . . . . ?
O7 C38 C39 O8 -4.4(6) . . . . ?
O8 C39 C40 C41 6.2(5) . . . . ?
O8 C39 C40 C45 -173.4(3) . . . . ?
O9 C51 C52 C53 177.5(3) . . . . ?
O10 C54 C55 C50 -177.5(3) . . . . ?
O12 C63 C64 C59 177.5(3) . . . . ?
O11A C60 C61 C62 -168.8(8) . . . . ?
C67 C68 C69 C70 179.6(3) . . . . ?
C68 C69 C70 C68 -0.6(5) . . . 2_765 ?
C68 C69 C70 C71 179.4(3) . . . . ?
C70 C68 C69 C70 0.6(5) 2_765 . . . ?
C72 C73 C74 C75 178.8(4) . . . . ?
C73 C74 C75 C73 0.0(8) . . . 2_675 ?
C73 C74 C75 C76 -177.4(4) . . . . ?
C75 C73 C74 C75 0.0(8) 2_675 . . . ?
C77 C78 C79 C80 -179.1(4) . . . . ?
C78 C79 C80 C78 -0.9(6) . . . 2_766 ?
C78 C79 C80 C81 178.3(4) . . . . ?
C80 C78 C79 C80 0.9(6) 2_766 . . . ?
